data_2019421
loop_
_publ_author_name
'Shen, Hong'

_publ_section_title
;
 A fivefold interpenetrating diamondoid three-dimensional metal--organic
 framework constructed from benzene-1,4-diacetic acid and flexible
 triazole derivatives:
 poly[[(\m~2~-benzene-1,4-diacetato-\k^2^<i>O</i>:<i>O</i>){\m~2~-1,4-bis[(1<i>H</i>-1,2,4-triazol-1-yl)methyl]benzene-\k^2^<i>N</i>^4^:<i>N</i>^4'^}zinc(II)]
 monohydrate]
;
_journal_coeditor_code QS3033
_journal_issue 1
_journal_name_full 'Acta Crystallographica Section C'
_journal_page_first 28
_journal_page_last 30
_journal_paper_doi 10.1107/S2053229613033305
_journal_volume 70
_journal_year 2014
_chemical_formula_iupac '[Zn (C10 H8 O4) (C12 H14 N6)] , H2 O'
_chemical_formula_moiety 'C22 H20 N6 O4 Zn, H2 O'
_chemical_formula_sum 'C22 H22 N6 O5 Zn'
_chemical_formula_weight 515.85
_chemical_name_systematic
'Poly[[(\m~2~-benzene-1,4-diacetato-\k^2^<i>O</i>:<i>O</i>){\m~2~-1,4-bis[(1<i>H</i>-1,2,4-triazol-1-yl)methyl]benzene-\k^2^<i>N</i>^4^:<i>N</i>^4'^}zinc(II)] monohydrate]'
_space_group_IT_number 15
_symmetry_cell_setting monoclinic
_symmetry_space_group_name_Hall '-C 2yc'
_symmetry_space_group_name_H-M 'C 1 2/c 1'
_atom_sites_solution_hydrogens geom
_atom_sites_solution_primary direct
_atom_sites_solution_secondary difmap
_audit_creation_method SHELXL97
_cell_angle_alpha 90.00
_cell_angle_beta 118.615(2)
_cell_angle_gamma 90.00
_cell_formula_units_Z 4
_cell_length_a 14.824(2)
_cell_length_b 17.755(2)
_cell_length_c 9.8630(14)
_cell_measurement_reflns_used 2832
_cell_measurement_temperature 296(2)
_cell_measurement_theta_max 22.81
_cell_measurement_theta_min 2.31
_cell_volume 2278.9(5)
_computing_cell_refinement 'SAINT (Bruker, 2000)'
_computing_data_collection 'SMART (Bruker, 2000)'
_computing_data_reduction 'SAINT (Bruker, 2000)'
_computing_molecular_graphics 'DIAMOND (Brandenburg, 1999)'
_computing_publication_material 'SHELXTL (Sheldrick, 2008)'
_computing_structure_refinement 'SHELXL97 (Sheldrick, 2008)'
_computing_structure_solution 'SHELXTL (Sheldrick, 2008)'
_diffrn_ambient_temperature 296(2)
_diffrn_measured_fraction_theta_full 0.999
_diffrn_measured_fraction_theta_max 0.999
_diffrn_measurement_device_type 'Bruker SMART CCD area-detector'
_diffrn_measurement_method '\f and \w'
_diffrn_radiation_monochromator graphite
_diffrn_radiation_source 'fine-focus sealed tube'
_diffrn_radiation_type MoK\a
_diffrn_radiation_wavelength 0.71073
_diffrn_reflns_av_R_equivalents 0.0443
_diffrn_reflns_av_sigmaI/netI 0.0425
_diffrn_reflns_limit_h_max 17
_diffrn_reflns_limit_h_min -17
_diffrn_reflns_limit_k_max 21
_diffrn_reflns_limit_k_min -21
_diffrn_reflns_limit_l_max 11
_diffrn_reflns_limit_l_min -11
_diffrn_reflns_number 8145
_diffrn_reflns_theta_full 25.49
_diffrn_reflns_theta_max 25.49
_diffrn_reflns_theta_min 1.94
_exptl_absorpt_coefficient_mu 1.125
_exptl_absorpt_correction_T_max 0.826
_exptl_absorpt_correction_T_min 0.790
_exptl_absorpt_correction_type multi-scan
_exptl_absorpt_process_details '(SADABS; Bruker, 2000)'
_exptl_crystal_colour colourless
_exptl_crystal_density_diffrn 1.503
_exptl_crystal_density_method 'not measured'
_exptl_crystal_description block
_exptl_crystal_F_000 1064
_exptl_crystal_size_max 0.21
_exptl_crystal_size_mid 0.19
_exptl_crystal_size_min 0.17
_refine_diff_density_max 0.316
_refine_diff_density_min -0.320
_refine_ls_extinction_method none
_refine_ls_goodness_of_fit_ref 1.061
_refine_ls_hydrogen_treatment constr
_refine_ls_matrix_type full
_refine_ls_number_parameters 155
_refine_ls_number_reflns 2103
_refine_ls_number_restraints 0
_refine_ls_restrained_S_all 1.061
_refine_ls_R_factor_all 0.0504
_refine_ls_R_factor_gt 0.0363
_refine_ls_shift/su_max 0.000
_refine_ls_shift/su_mean 0.000
_refine_ls_structure_factor_coef Fsqd
_refine_ls_weighting_details 'calc w = 1/[\s^2^(Fo^2^)+(0.0359P)^2^+1.0515P] where P=(Fo^2^+2Fc^2^)/3'
_refine_ls_weighting_scheme calc
_refine_ls_wR_factor_gt 0.0773
_refine_ls_wR_factor_ref 0.0816
_reflns_number_gt 1740
_reflns_number_total 2103
_reflns_threshold_expression I>2\s(I)
_cod_data_source_file qs3033sup1.cf
_cod_data_source_block I
_cod_original_sg_symbol_H-M 'C 2/c'
_cod_database_code 2019421
_cod_database_fobs_code 2019421

loop_
_symmetry_equiv_pos_as_xyz
'x, y, z'
'-x, y, -z+1/2'
'x+1/2, y+1/2, z'
'-x+1/2, y+1/2, -z+1/2'
'-x, -y, -z'
'x, -y, z-1/2'
'-x+1/2, -y+1/2, -z'
'x+1/2, -y+1/2, z-1/2'

loop_
_atom_site_type_symbol
_atom_site_label
_atom_site_fract_x
_atom_site_fract_y
_atom_site_fract_z
_atom_site_U_iso_or_equiv
_atom_site_adp_type
_atom_site_calc_flag
_atom_site_refinement_flags
_atom_site_occupancy
_atom_site_symmetry_multiplicity
Zn Zn1 0.0000 0.32102(2) 0.2500 0.02966(15) Uani d S 1 2
O O1 -0.06448(16) 0.24987(11) 0.0819(2) 0.0517(5) Uani d . 1 1
O O2 -0.09822(18) 0.33641(12) -0.0958(2) 0.0601(6) Uani d . 1 1
N N1 0.10571(15) 0.39532(12) 0.2580(2) 0.0326(5) Uani d . 1 1
N N2 0.19119(18) 0.47834(14) 0.1929(3) 0.0478(6) Uani d . 1 1
N N3 0.21812(16) 0.48481(13) 0.3447(3) 0.0395(6) Uani d . 1 1
C C2 0.1228(2) 0.42483(17) 0.1454(3) 0.0433(7) Uani d . 1 1
H H2 0.0887 0.4083 0.0434 0.052 Uiso calc R 1 1
C C1 0.16708(19) 0.43533(15) 0.3809(3) 0.0367(6) Uani d . 1 1
H H1 0.1733 0.4294 0.4787 0.044 Uiso calc R 1 1
C C3 0.2945(2) 0.54076(18) 0.4423(4) 0.0547(9) Uani d . 1 1
H H3A 0.2938 0.5449 0.5399 0.066 Uiso calc R 1 1
H H3B 0.2764 0.5895 0.3919 0.066 Uiso calc R 1 1
C C4 0.4012(2) 0.51942(18) 0.4725(3) 0.0454(7) Uani d . 1 1
C C5 0.4475(2) 0.45430(19) 0.5490(4) 0.0530(8) Uani d . 1 1
H H5 0.4123 0.4226 0.5827 0.064 Uiso calc R 1 1
C C6 0.4547(2) 0.56539(18) 0.4227(4) 0.0532(8) Uani d . 1 1
H H6 0.4249 0.6097 0.3699 0.064 Uiso calc R 1 1
C C7 -0.1040(2) 0.27247(17) -0.0576(3) 0.0369(6) Uani d . 1 1
C C8 -0.1606(3) 0.21106(19) -0.1745(3) 0.0645(10) Uani d . 1 1
H H8A -0.1132 0.1696 -0.1550 0.077 Uiso calc R 1 1
H H8B -0.2154 0.1925 -0.1563 0.077 Uiso calc R 1 1
C C9 -0.2066(2) 0.23223(15) -0.3426(3) 0.0420(7) Uani d . 1 1
C C11 -0.1488(2) 0.23107(18) -0.4178(3) 0.0529(8) Uani d . 1 1
H H11 -0.0796 0.2182 -0.3631 0.063 Uiso calc R 1 1
C C10 -0.3087(2) 0.25139(16) -0.4278(3) 0.0498(8) Uani d . 1 1
H H10 -0.3498 0.2525 -0.3801 0.060 Uiso calc R 1 1
O O3 0.5000 0.0855(2) 0.2500 0.0775(10) Uani d S 1 2
H H3D 0.5265 0.1135 0.2084 0.093 Uiso d PR 0.50 1
H H3C 0.4736 0.1135 0.2916 0.093 Uiso d PR 0.50 1

loop_
_atom_site_aniso_label
_atom_site_aniso_U_11
_atom_site_aniso_U_22
_atom_site_aniso_U_33
_atom_site_aniso_U_12
_atom_site_aniso_U_13
_atom_site_aniso_U_23
Zn1 0.0293(2) 0.0326(3) 0.0232(2) 0.000 0.00951(17) 0.000
O1 0.0675(14) 0.0458(13) 0.0222(10) -0.0056(10) 0.0057(10) -0.0037(9)
O2 0.0936(17) 0.0429(14) 0.0381(12) -0.0182(12) 0.0269(12) -0.0068(10)
N1 0.0310(11) 0.0386(13) 0.0279(12) -0.0015(10) 0.0139(10) -0.0022(10)
N2 0.0535(15) 0.0544(17) 0.0399(15) -0.0091(13) 0.0259(12) 0.0022(12)
N3 0.0369(12) 0.0408(14) 0.0457(14) -0.0101(10) 0.0238(11) -0.0096(11)
C2 0.0406(16) 0.055(2) 0.0315(16) -0.0092(14) 0.0153(13) -0.0012(14)
C1 0.0355(14) 0.0450(18) 0.0330(15) -0.0053(13) 0.0191(13) -0.0069(13)
C3 0.0524(19) 0.050(2) 0.070(2) -0.0226(16) 0.0360(17) -0.0253(17)
C4 0.0433(16) 0.050(2) 0.0477(18) -0.0225(15) 0.0254(15) -0.0203(15)
C5 0.0524(19) 0.061(2) 0.057(2) -0.0250(17) 0.0350(17) -0.0084(17)
C6 0.0561(19) 0.050(2) 0.057(2) -0.0165(16) 0.0293(17) -0.0068(16)
C7 0.0376(15) 0.0403(18) 0.0267(15) -0.0064(13) 0.0105(12) -0.0030(13)
C8 0.093(3) 0.050(2) 0.0246(17) -0.0244(19) 0.0072(17) 0.0000(15)
C9 0.0549(18) 0.0326(16) 0.0217(14) -0.0159(14) 0.0049(13) -0.0049(12)
C11 0.0375(16) 0.061(2) 0.0406(18) -0.0019(15) 0.0030(14) 0.0038(16)
C10 0.056(2) 0.053(2) 0.0391(18) -0.0070(16) 0.0220(16) -0.0035(14)
O3 0.112(3) 0.073(2) 0.067(2) 0.000 0.057(2) 0.000

loop_
_atom_type_symbol
_atom_type_description
_atom_type_scat_dispersion_real
_atom_type_scat_dispersion_imag
_atom_type_scat_source
C C 0.0033 0.0016 'International Tables Vol C Tables 4.2.6.8 and 6.1.1.4'
H H 0.0000 0.0000 'International Tables Vol C Tables 4.2.6.8 and 6.1.1.4'
N N 0.0061 0.0033 'International Tables Vol C Tables 4.2.6.8 and 6.1.1.4'
O O 0.0106 0.0060 'International Tables Vol C Tables 4.2.6.8 and 6.1.1.4'
Zn Zn 0.2839 1.4301 'International Tables Vol C Tables 4.2.6.8 and 6.1.1.4'

loop_
_geom_angle_atom_site_label_1
_geom_angle_atom_site_label_2
_geom_angle_atom_site_label_3
_geom_angle_site_symmetry_1
_geom_angle_site_symmetry_3
_geom_angle
O1 Zn1 O1 . 2 98.44(11)
O1 Zn1 N1 . 2 109.71(8)
O1 Zn1 N1 2 2 121.04(8)
O1 Zn1 N1 . . 121.04(8)
O1 Zn1 N1 2 . 109.71(8)
N1 Zn1 N1 2 . 98.49(12)
C7 O1 Zn1 . . 120.17(18)
C1 N1 C2 . . 103.1(2)
C1 N1 Zn1 . . 124.57(17)
C2 N1 Zn1 . . 131.69(18)
C2 N2 N3 . . 103.1(2)
C1 N3 N2 . . 109.8(2)
C1 N3 C3 . . 129.6(2)
N2 N3 C3 . . 120.6(2)
N2 C2 N1 . . 113.9(2)
N2 C2 H2 . . 123.1
N1 C2 H2 . . 123.1
N3 C1 N1 . . 110.1(2)
N3 C1 H1 . . 125.0
N1 C1 H1 . . 125.0
N3 C3 C4 . . 111.4(2)
N3 C3 H3A . . 109.3
C4 C3 H3A . . 109.3
N3 C3 H3B . . 109.3
C4 C3 H3B . . 109.3
H3A C3 H3B . . 108.0
C5 C4 C6 . . 118.2(3)
C5 C4 C3 . . 121.4(3)
C6 C4 C3 . . 120.5(3)
C4 C5 C6 . 5_666 121.6(3)
C4 C5 H5 . . 119.2
C6 C5 H5 5_666 . 119.2
C4 C6 C5 . 5_666 120.2(3)
C4 C6 H6 . . 119.9
C5 C6 H6 5_666 . 119.9
O2 C7 O1 . . 124.5(3)
O2 C7 C8 . . 122.2(2)
O1 C7 C8 . . 113.3(2)
C9 C8 C7 . . 116.9(3)
C9 C8 H8A . . 108.1
C7 C8 H8A . . 108.1
C9 C8 H8B . . 108.1
C7 C8 H8B . . 108.1
H8A C8 H8B . . 107.3
C11 C9 C10 . . 117.5(3)
C11 C9 C8 . . 121.2(3)
C10 C9 C8 . . 121.2(3)
C9 C11 C10 . 7_454 121.3(3)
C9 C11 H11 . . 119.3
C10 C11 H11 7_454 . 119.3
C11 C10 C9 7_454 . 121.2(3)
C11 C10 H10 7_454 . 119.4
C9 C10 H10 . . 119.4
H3D O3 H3C . . 108.6

loop_
_geom_bond_atom_site_label_1
_geom_bond_atom_site_label_2
_geom_bond_site_symmetry_2
_geom_bond_distance
Zn1 O1 . 1.9340(18)
Zn1 O1 2 1.9340(18)
Zn1 N1 2 2.021(2)
Zn1 N1 . 2.021(2)
O1 C7 . 1.275(3)
O2 C7 . 1.212(3)
N1 C1 . 1.321(3)
N1 C2 . 1.357(3)
N2 C2 . 1.302(3)
N2 N3 . 1.357(3)
N3 C1 . 1.315(3)
N3 C3 . 1.467(3)
C2 H2 . 0.9300
C1 H1 . 0.9300
C3 C4 . 1.511(4)
C3 H3A . 0.9700
C3 H3B . 0.9700
C4 C5 . 1.372(4)
C4 C6 . 1.382(4)
C5 C6 5_666 1.383(4)
C5 H5 . 0.9300
C6 C5 5_666 1.383(4)
C6 H6 . 0.9300
C7 C8 . 1.515(4)
C8 C9 . 1.507(4)
C8 H8A . 0.9700
C8 H8B . 0.9700
C9 C11 . 1.376(4)
C9 C10 . 1.377(4)
C11 C10 7_454 1.377(4)
C11 H11 . 0.9300
C10 C11 7_454 1.377(4)
C10 H10 . 0.9300
O3 H3D . 0.8499
O3 H3C . 0.8499

loop_
_geom_hbond_atom_site_label_D
_geom_hbond_atom_site_label_H
_geom_hbond_atom_site_label_A
_geom_hbond_site_symmetry_A
_geom_hbond_distance_DH
_geom_hbond_distance_HA
_geom_hbond_distance_DA
_geom_hbond_angle_DHA
C2 H2 O3 7 0.93 2.54 3.428(3) 159.0
C1 H1 N2 6_566 0.93 2.59 3.301(3) 134.1
C1 H1 O2 2 0.93 2.56 3.270(3) 134.0
O3 H3D O2 7 0.85 2.07 2.911(3) 169.8
O3 H3C O2 8_556 0.85 2.07 2.911(3) 169.8
